data_7208568
loop_
_publ_author_name
'Cheng, Hong-Jian'
'Li, Hong-Xi'
'Ren, Zhi-Gang'
'L\"u, Chun-Ning'
'Shi, Jing'
'Lang, Jian-Ping'

_publ_section_title
;
 Substituted groups-directed assembly of Cd(ii) coordination polymers
 based on 5-R-1,3-benzenedicarboxylate and
 4,4'-bis(1-imidazolyl)bibenzene: syntheses, structures and
 photoluminescent properties
;
_journal_issue 18
_journal_name_full CrystEngComm
_journal_page_first 6064
_journal_paper_doi 10.1039/c2ce25677k
_journal_volume 14
_journal_year 2012
_chemical_formula_moiety 'C34 H28 Cd2 N6 O16'
_chemical_formula_sum 'C34 H28 Cd2 N6 O16'
_chemical_formula_weight 1001.42
_chemical_name_systematic
;
?
;
_space_group_IT_number 2
_symmetry_cell_setting triclinic
_symmetry_space_group_name_Hall '-P 1'
_symmetry_space_group_name_H-M 'P -1'
_atom_sites_solution_hydrogens geom
_atom_sites_solution_primary direct
_atom_sites_solution_secondary difmap
_audit_creation_method SHELXL-97
_cell_angle_alpha 96.41(3)
_cell_angle_beta 96.96(3)
_cell_angle_gamma 104.19(3)
_cell_formula_units_Z 2
_cell_length_a 9.967(2)
_cell_length_b 12.179(2)
_cell_length_c 15.859(3)
_cell_measurement_reflns_used 5669
_cell_measurement_temperature 293(2)
_cell_measurement_theta_max 25.3491
_cell_measurement_theta_min 3.0910
_cell_volume 1832.5(7)
_computing_cell_refinement 'CrystalClear, Ver. 1.30 (Rigaku/MSC, 2001)'
_computing_data_collection 'CrystalClear, Ver. 1.30 (Rigaku/MSC, 2001)'
_computing_data_reduction 'CrystalStructure, Ver. 3.60 (Rigaku/MSC, 2004)'
_computing_molecular_graphics 'ORTEPII (Johnson, 1976)'
_computing_publication_material SHELXL97
_computing_structure_refinement 'SHELXL-97 (Sheldrick, 1997)'
_computing_structure_solution 'SHELXS-97 (Sheldrick, 1990)'
_diffrn_ambient_temperature 293(2)
_diffrn_measured_fraction_theta_full 0.990
_diffrn_measured_fraction_theta_max 0.990
_diffrn_measurement_device_type 'Rigaku MercuryCCD area detector'
_diffrn_measurement_method \w
_diffrn_radiation_monochromator graphite
_diffrn_radiation_source 'fine-focus sealed tube'
_diffrn_radiation_type MoK\a
_diffrn_radiation_wavelength 0.71073
_diffrn_reflns_av_R_equivalents 0.0353
_diffrn_reflns_av_sigmaI/netI 0.0467
_diffrn_reflns_limit_h_max 11
_diffrn_reflns_limit_h_min -11
_diffrn_reflns_limit_k_max 14
_diffrn_reflns_limit_k_min -14
_diffrn_reflns_limit_l_max 19
_diffrn_reflns_limit_l_min -18
_diffrn_reflns_number 17804
_diffrn_reflns_theta_full 25.35
_diffrn_reflns_theta_max 25.35
_diffrn_reflns_theta_min 3.09
_diffrn_standards_decay_% ?0
_diffrn_standards_interval_count 0
_diffrn_standards_interval_time ?0
_diffrn_standards_number 0
_exptl_absorpt_coefficient_mu 1.245
_exptl_absorpt_correction_T_max 0.8856
_exptl_absorpt_correction_T_min 0.7064
_exptl_absorpt_correction_type multi-scan
_exptl_absorpt_process_details 'Jacobson, R. (1998) Private communication to Rigaku Company, Tokyo, Japan.'
_exptl_crystal_colour yellow
_exptl_crystal_density_diffrn 1.815
_exptl_crystal_density_method 'not measured'
_exptl_crystal_description block
_exptl_crystal_F_000 996
_exptl_crystal_size_max 0.30
_exptl_crystal_size_mid 0.25
_exptl_crystal_size_min 0.10
_refine_diff_density_max 0.918
_refine_diff_density_min -0.713
_refine_diff_density_rms 0.097
_refine_ls_extinction_method none
_refine_ls_goodness_of_fit_ref 1.069
_refine_ls_hydrogen_treatment constr
_refine_ls_matrix_type full
_refine_ls_number_parameters 523
_refine_ls_number_reflns 6640
_refine_ls_number_restraints 1
_refine_ls_restrained_S_all 1.069
_refine_ls_R_factor_all 0.0593
_refine_ls_R_factor_gt 0.0412
_refine_ls_shift/su_max 0.001
_refine_ls_shift/su_mean 0.000
_refine_ls_structure_factor_coef Fsqd
_refine_ls_weighting_details 'calc w=1/[\s^2^(Fo^2^)+(0.0487P)^2^+1.3397P] where P=(Fo^2^+2Fc^2^)/3'
_refine_ls_weighting_scheme calc
_refine_ls_wR_factor_gt 0.0918
_refine_ls_wR_factor_ref 0.1040
_reflns_number_gt 5269
_reflns_number_total 6640
_reflns_threshold_expression >2sigma(I)
_cod_data_source_file c2ce25677k.txt
_cod_data_source_block {[Cd2(OH2)(5-NO2-1,3-BDC)2(bimb)]*2(H2O)}n
_cod_original_cell_volume 1832.5(6)
_cod_database_code 7208568

loop_
_symmetry_equiv_pos_as_xyz
'x, y, z'
'-x, -y, -z'

loop_
_atom_site_label
_atom_site_type_symbol
_atom_site_fract_x
_atom_site_fract_y
_atom_site_fract_z
_atom_site_U_iso_or_equiv
_atom_site_adp_type
_atom_site_occupancy
_atom_site_symmetry_multiplicity
_atom_site_calc_flag
_atom_site_refinement_flags
C1 C 0.5656(5) 0.7924(4) 0.1676(3) 0.0372(12) Uani 1 1 d .
H1A H 0.6400 0.7608 0.1599 0.045 Uiso 1 1 calc R
C2 C 0.5007(5) 0.8408(5) 0.1084(3) 0.0393(12) Uani 1 1 d .
H2A H 0.5210 0.8483 0.0533 0.047 Uiso 1 1 calc R
C3 C 0.4059(4) 0.8482(4) 0.2256(3) 0.0293(10) Uani 1 1 d .
H3A H 0.3480 0.8628 0.2649 0.035 Uiso 1 1 calc R
C4 C 0.2904(5) 0.9215(4) 0.1050(3) 0.0327(11) Uani 1 1 d .
C5 C 0.2648(7) 0.9102(7) 0.0170(3) 0.070(2) Uani 1 1 d .
H5A H 0.3227 0.8805 -0.0156 0.084 Uiso 1 1 calc R
C6 C 0.1519(7) 0.9435(7) -0.0235(4) 0.074(2) Uani 1 1 d .
H6A H 0.1368 0.9367 -0.0831 0.089 Uiso 1 1 calc R
C7 C 0.0629(5) 0.9858(4) 0.0221(3) 0.0376(11) Uani 1 1 d .
C8 C 0.0927(6) 0.9988(5) 0.1099(3) 0.0506(15) Uani 1 1 d .
H8A H 0.0351 1.0286 0.1427 0.061 Uiso 1 1 calc R
C9 C 0.2065(6) 0.9687(5) 0.1515(3) 0.0520(15) Uani 1 1 d .
H9A H 0.2255 0.9808 0.2112 0.062 Uiso 1 1 calc R
C10 C 1.4397(5) 0.5171(4) 0.0159(3) 0.0345(11) Uani 1 1 d .
C11 C 1.3603(6) 0.5735(5) -0.0326(3) 0.0472(13) Uani 1 1 d .
H11A H 1.3813 0.5880 -0.0865 0.057 Uiso 1 1 calc R
C12 C 1.2511(5) 0.6086(5) -0.0026(3) 0.0481(14) Uani 1 1 d .
H12A H 1.2002 0.6467 -0.0362 0.058 Uiso 1 1 calc R
C13 C 1.2166(5) 0.5877(4) 0.0767(3) 0.0316(10) Uani 1 1 d .
C14 C 1.2902(6) 0.5292(5) 0.1247(3) 0.0495(14) Uani 1 1 d .
H14A H 1.2669 0.5130 0.1778 0.059 Uiso 1 1 calc R
C15 C 1.4007(6) 0.4939(5) 0.0938(3) 0.0509(15) Uani 1 1 d .
H15A H 1.4494 0.4536 0.1268 0.061 Uiso 1 1 calc R
C16 C 1.0013(5) 0.6625(5) 0.0634(3) 0.0460(13) Uani 1 1 d .
H16C H 0.9808 0.6560 0.0040 0.055 Uiso 1 1 calc R
C17 C 0.9319(5) 0.7050(5) 0.1213(3) 0.0451(13) Uani 1 1 d .
H17A H 0.8541 0.7328 0.1081 0.054 Uiso 1 1 calc R
C18 C 1.0989(5) 0.6565(4) 0.1929(3) 0.0321(10) Uani 1 1 d .
H18A H 1.1597 0.6443 0.2381 0.039 Uiso 1 1 calc R
C19 C 0.7109(5) 0.5666(4) 0.3626(3) 0.0352(11) Uani 1 1 d .
C20 C 0.9324(4) 0.3152(4) 0.5330(3) 0.0320(10) Uani 1 1 d .
C21 C 0.7923(4) 0.4793(4) 0.3678(3) 0.0292(10) Uani 1 1 d .
C22 C 0.8158(4) 0.4334(4) 0.4433(3) 0.0300(10) Uani 1 1 d .
H22A H 0.7753 0.4543 0.4904 0.036 Uiso 1 1 calc R
C23 C 0.8991(4) 0.3568(4) 0.4496(3) 0.0303(10) Uani 1 1 d .
C24 C 0.9546(5) 0.3218(4) 0.3785(3) 0.0339(11) Uani 1 1 d .
H24A H 1.0079 0.2691 0.3808 0.041 Uiso 1 1 calc R
C25 C 0.9290(5) 0.3671(4) 0.3042(3) 0.0338(11) Uani 1 1 d .
C26 C 0.8498(4) 0.4458(4) 0.2965(3) 0.0323(10) Uani 1 1 d .
H26A H 0.8356 0.4752 0.2455 0.039 Uiso 1 1 calc R
C27 C 0.8057(4) 0.9440(4) 0.3212(3) 0.0326(11) Uani 1 1 d .
C28 C 0.5466(4) 1.1569(4) 0.5038(3) 0.0303(10) Uani 1 1 d .
C29 C 0.7226(4) 1.0319(4) 0.3316(3) 0.0271(10) Uani 1 1 d .
C30 C 0.6772(4) 1.0556(4) 0.4096(3) 0.0284(10) Uani 1 1 d .
H30A H 0.7029 1.0205 0.4559 0.034 Uiso 1 1 calc R
C31 C 0.5936(4) 1.1314(4) 0.4191(3) 0.0259(9) Uani 1 1 d .
C32 C 0.5548(5) 1.1827(4) 0.3503(3) 0.0320(10) Uani 1 1 d .
H32A H 0.4976 1.2323 0.3551 0.038 Uiso 1 1 calc R
C33 C 0.6028(5) 1.1586(4) 0.2739(3) 0.0315(10) Uani 1 1 d .
C34 C 0.6881(5) 1.0861(4) 0.2634(3) 0.0327(10) Uani 1 1 d .
H34A H 0.7214 1.0740 0.2118 0.039 Uiso 1 1 calc R
N1 N 0.5064(4) 0.7967(3) 0.2408(2) 0.0304(8) Uani 1 1 d .
N2 N 0.3979(4) 0.8770(3) 0.1457(2) 0.0306(8) Uani 1 1 d .
N3 N 0.9933(4) 0.7011(3) 0.2028(2) 0.0355(9) Uani 1 1 d .
N4 N 1.1085(4) 0.6303(3) 0.1089(2) 0.0332(9) Uani 1 1 d .
N5 N 0.9881(5) 0.3291(4) 0.2287(3) 0.0502(11) Uani 1 1 d .
N6 N 0.5615(5) 1.2147(4) 0.2012(3) 0.0520(12) Uani 1 1 d .
O1 O 0.6398(4) 0.5826(3) 0.4206(2) 0.0506(9) Uani 1 1 d .
O2 O 0.7212(3) 0.6263(3) 0.3025(2) 0.0382(8) Uani 1 1 d .
O3 O 1.0197(3) 0.2544(3) 0.5359(2) 0.0443(9) Uani 1 1 d .
O4 O 0.8789(4) 0.3412(3) 0.5973(2) 0.0422(8) Uani 1 1 d .
O5 O 1.0538(7) 0.2593(5) 0.2340(3) 0.115(2) Uani 1 1 d .
O6 O 0.9730(5) 0.3725(4) 0.1644(3) 0.0761(14) Uani 1 1 d .
O7 O 0.7942(3) 0.8717(3) 0.3745(2) 0.0342(7) Uani 1 1 d .
O8 O 0.8784(4) 0.9421(3) 0.2640(2) 0.0455(9) Uani 1 1 d U
O9 O 0.4481(3) 1.2071(3) 0.5031(2) 0.0401(8) Uani 1 1 d .
O10 O 0.6035(3) 1.1327(3) 0.5703(2) 0.0381(8) Uani 1 1 d .
O11 O 0.4980(6) 1.2849(5) 0.2118(3) 0.0920(18) Uani 1 1 d .
O12 O 0.5933(8) 1.1875(6) 0.1327(3) 0.125(3) Uani 1 1 d .
O13 O 0.3426(3) 0.5993(3) 0.3447(2) 0.0408(8) Uani 1 1 d .
H13A H 0.3201 0.6262 0.3855 0.061 Uiso 1 1 d R
H13B H 0.3621 0.5351 0.3545 0.061 Uiso 1 1 d R
O14 O 1.1642(3) 0.9210(3) 0.3557(2) 0.0411(8) Uani 1 1 d .
H14C H 1.2319 0.9103 0.4004 0.062 Uiso 1 1 d R
H14B H 1.1066 0.9015 0.3787 0.062 Uiso 1 1 d R
O15 O 0.8276(4) 0.8578(3) 0.5797(2) 0.0563(10) Uani 1 1 d .
H15C H 0.8839 0.8666 0.5458 0.084 Uiso 1 1 d R
H15B H 0.7533 0.8680 0.5583 0.084 Uiso 1 1 d R
O16 O 0.3379(5) 0.3899(4) 0.3912(3) 0.0820(14) Uani 1 1 d .
H16A H 0.2676 0.3582 0.3527 0.123 Uiso 1 1 d R
H16B H 0.3725 0.3892 0.4407 0.123 Uiso 1 1 d R
Cd1 Cd 0.95377(3) 0.77996(3) 0.32727(2) 0.03105(12) Uani 1 1 d U
Cd2 Cd 0.56300(3) 0.73022(3) 0.36186(2) 0.03118(12) Uani 1 1 d .

loop_
_atom_site_aniso_label
_atom_site_aniso_U_11
_atom_site_aniso_U_22
_atom_site_aniso_U_33
_atom_site_aniso_U_23
_atom_site_aniso_U_13
_atom_site_aniso_U_12
C1 0.030(2) 0.056(3) 0.034(3) 0.007(2) 0.009(2) 0.025(2)
C2 0.037(3) 0.063(4) 0.027(3) 0.015(2) 0.013(2) 0.023(2)
C3 0.030(2) 0.033(3) 0.027(2) 0.0081(19) 0.0027(19) 0.0099(19)
C4 0.037(3) 0.039(3) 0.031(3) 0.013(2) 0.005(2) 0.023(2)
C5 0.081(4) 0.135(6) 0.028(3) 0.024(3) 0.019(3) 0.079(4)
C6 0.079(4) 0.147(7) 0.029(3) 0.026(4) 0.017(3) 0.083(5)
C7 0.049(3) 0.043(3) 0.030(3) 0.011(2) 0.007(2) 0.026(2)
C8 0.059(3) 0.076(4) 0.030(3) 0.006(3) 0.006(2) 0.046(3)
C9 0.063(3) 0.078(4) 0.026(3) 0.005(3) 0.001(2) 0.042(3)
C10 0.045(3) 0.038(3) 0.030(3) 0.009(2) 0.014(2) 0.023(2)
C11 0.061(3) 0.063(4) 0.033(3) 0.017(3) 0.025(3) 0.032(3)
C12 0.052(3) 0.070(4) 0.042(3) 0.021(3) 0.018(3) 0.042(3)
C13 0.037(3) 0.034(3) 0.029(2) 0.000(2) 0.012(2) 0.016(2)
C14 0.066(4) 0.068(4) 0.038(3) 0.026(3) 0.031(3) 0.042(3)
C15 0.061(3) 0.072(4) 0.047(3) 0.032(3) 0.026(3) 0.050(3)
C16 0.043(3) 0.068(4) 0.029(3) 0.001(3) -0.002(2) 0.024(3)
C17 0.037(3) 0.071(4) 0.036(3) 0.005(3) 0.005(2) 0.032(3)
C18 0.030(2) 0.038(3) 0.031(3) 0.001(2) 0.008(2) 0.016(2)
C19 0.030(2) 0.030(3) 0.048(3) 0.010(2) 0.000(2) 0.014(2)
C20 0.028(2) 0.028(3) 0.041(3) 0.012(2) 0.001(2) 0.0095(19)
C21 0.023(2) 0.025(2) 0.042(3) 0.005(2) 0.0031(19) 0.0128(18)
C22 0.030(2) 0.028(3) 0.034(3) 0.007(2) 0.0058(19) 0.0111(19)
C23 0.029(2) 0.027(2) 0.035(3) 0.006(2) 0.002(2) 0.0080(18)
C24 0.034(2) 0.029(3) 0.044(3) 0.007(2) 0.005(2) 0.019(2)
C25 0.042(3) 0.032(3) 0.030(3) 0.005(2) 0.003(2) 0.015(2)
C26 0.033(2) 0.029(3) 0.035(3) 0.006(2) 0.001(2) 0.0112(19)
C27 0.029(2) 0.030(3) 0.039(3) -0.003(2) 0.002(2) 0.0112(19)
C28 0.028(2) 0.028(3) 0.036(3) 0.000(2) 0.011(2) 0.0089(19)
C29 0.026(2) 0.023(2) 0.034(3) 0.0028(19) 0.0053(19) 0.0090(18)
C30 0.031(2) 0.027(2) 0.032(2) 0.0065(19) 0.0086(19) 0.0145(19)
C31 0.026(2) 0.025(2) 0.028(2) 0.0020(18) 0.0049(18) 0.0102(18)
C32 0.035(2) 0.029(3) 0.040(3) 0.008(2) 0.007(2) 0.019(2)
C33 0.041(3) 0.032(3) 0.031(3) 0.015(2) 0.012(2) 0.021(2)
C34 0.040(3) 0.032(3) 0.031(3) 0.010(2) 0.012(2) 0.014(2)
N1 0.0298(19) 0.038(2) 0.026(2) 0.0049(17) 0.0023(16) 0.0158(17)
N2 0.034(2) 0.037(2) 0.026(2) 0.0091(17) 0.0055(16) 0.0172(17)
N3 0.036(2) 0.042(2) 0.033(2) 0.0057(18) 0.0114(18) 0.0174(18)
N4 0.035(2) 0.041(2) 0.028(2) 0.0045(17) 0.0110(17) 0.0158(18)
N5 0.071(3) 0.051(3) 0.039(3) 0.004(2) 0.016(2) 0.036(2)
N6 0.078(3) 0.056(3) 0.043(3) 0.026(2) 0.021(2) 0.042(3)
O1 0.054(2) 0.057(2) 0.058(2) 0.0197(19) 0.0201(19) 0.0364(19)
O2 0.0443(19) 0.0346(19) 0.043(2) 0.0154(16) 0.0050(15) 0.0207(15)
O3 0.051(2) 0.053(2) 0.042(2) 0.0210(17) 0.0068(16) 0.0323(18)
O4 0.051(2) 0.051(2) 0.0351(19) 0.0157(16) 0.0142(16) 0.0258(17)
O5 0.197(6) 0.145(5) 0.072(3) 0.038(3) 0.065(4) 0.144(5)
O6 0.108(4) 0.105(4) 0.041(2) 0.020(2) 0.025(2) 0.066(3)
O7 0.0352(17) 0.0301(18) 0.044(2) 0.0080(15) 0.0056(15) 0.0200(14)
O8 0.048(2) 0.054(2) 0.048(2) 0.0075(17) 0.0224(17) 0.0294(17)
O9 0.0439(19) 0.054(2) 0.0333(18) 0.0046(16) 0.0118(15) 0.0323(17)
O10 0.0421(19) 0.050(2) 0.0277(18) 0.0095(15) 0.0053(15) 0.0202(16)
O11 0.143(4) 0.120(4) 0.067(3) 0.050(3) 0.039(3) 0.107(4)
O12 0.240(7) 0.161(6) 0.057(3) 0.068(3) 0.083(4) 0.157(6)
O13 0.0461(19) 0.042(2) 0.042(2) 0.0111(16) 0.0113(16) 0.0219(16)
O14 0.0334(17) 0.053(2) 0.0392(19) 0.0144(16) 0.0054(15) 0.0134(15)
O15 0.058(2) 0.062(3) 0.052(2) 0.004(2) -0.0015(19) 0.029(2)
O16 0.109(4) 0.065(3) 0.074(3) 0.027(2) 0.003(3) 0.025(3)
Cd1 0.0353(2) 0.0366(2) 0.0300(2) 0.00739(15) 0.01085(15) 0.02191(15)
Cd2 0.0374(2) 0.0382(2) 0.02717(19) 0.00992(15) 0.00742(14) 0.02368(16)

loop_
_atom_type_symbol
_atom_type_description
_atom_type_scat_dispersion_real
_atom_type_scat_dispersion_imag
_atom_type_scat_source
C C 0.0033 0.0016 'International Tables Vol C Tables 4.2.6.8 and 6.1.1.4'
H H 0.0000 0.0000 'International Tables Vol C Tables 4.2.6.8 and 6.1.1.4'
N N 0.0061 0.0033 'International Tables Vol C Tables 4.2.6.8 and 6.1.1.4'
O O 0.0106 0.0060 'International Tables Vol C Tables 4.2.6.8 and 6.1.1.4'
Cd Cd -0.8075 1.2024 'International Tables Vol C Tables 4.2.6.8 and 6.1.1.4'

loop_
_geom_angle_atom_site_label_1
_geom_angle_atom_site_label_2
_geom_angle_atom_site_label_3
_geom_angle
_geom_angle_site_symmetry_1
_geom_angle_site_symmetry_3
C2 C1 N1 110.0(4) . .
C2 C1 H1A 125.0 . .
N1 C1 H1A 125.0 . .
C1 C2 N2 106.4(4) . .
C1 C2 H2A 126.8 . .
N2 C2 H2A 126.8 . .
N1 C3 N2 111.3(4) . .
N1 C3 H3A 124.4 . .
N2 C3 H3A 124.4 . .
C9 C4 C5 118.9(4) . .
C9 C4 N2 121.5(4) . .
C5 C4 N2 119.5(4) . .
C4 C5 C6 120.0(5) . .
C4 C5 H5A 120.0 . .
C6 C5 H5A 120.0 . .
C7 C6 C5 121.8(5) . .
C7 C6 H6A 119.1 . .
C5 C6 H6A 119.1 . .
C6 C7 C8 117.0(4) . .
C6 C7 C7 121.3(5) . 2_575
C8 C7 C7 121.7(5) . 2_575
C7 C8 C9 122.0(5) . .
C7 C8 H8A 119.0 . .
C9 C8 H8A 119.0 . .
C4 C9 C8 120.2(5) . .
C4 C9 H9A 119.9 . .
C8 C9 H9A 119.9 . .
C15 C10 C11 116.8(4) . .
C15 C10 C10 122.1(5) . 2_865
C11 C10 C10 121.1(5) . 2_865
C12 C11 C10 121.5(4) . .
C12 C11 H11A 119.3 . .
C10 C11 H11A 119.3 . .
C13 C12 C11 120.8(5) . .
C13 C12 H12A 119.6 . .
C11 C12 H12A 119.6 . .
C14 C13 C12 119.0(4) . .
C14 C13 N4 120.9(4) . .
C12 C13 N4 120.0(4) . .
C13 C14 C15 119.8(4) . .
C13 C14 H14A 120.1 . .
C15 C14 H14A 120.1 . .
C10 C15 C14 122.1(5) . .
C10 C15 H15A 119.0 . .
C14 C15 H15A 119.0 . .
C17 C16 N4 107.0(4) . .
C17 C16 H16C 126.5 . .
N4 C16 H16C 126.5 . .
C16 C17 N3 109.6(4) . .
C16 C17 H17A 125.2 . .
N3 C17 H17A 125.2 . .
N3 C18 N4 111.8(4) . .
N3 C18 H18A 124.1 . .
N4 C18 H18A 124.1 . .
O1 C19 O2 121.8(4) . .
O1 C19 C21 119.0(4) . .
O2 C19 C21 119.1(4) . .
O1 C19 Cd2 58.6(2) . .
O2 C19 Cd2 63.2(2) . .
C21 C19 Cd2 177.1(4) . .
O4 C20 O3 121.8(4) . .
O4 C20 C23 121.4(4) . .
O3 C20 C23 116.8(4) . .
C26 C21 C22 119.5(4) . .
C26 C21 C19 119.0(4) . .
C22 C21 C19 121.4(4) . .
C21 C22 C23 121.2(4) . .
C21 C22 H22A 119.4 . .
C23 C22 H22A 119.4 . .
C24 C23 C22 119.4(4) . .
C24 C23 C20 119.9(4) . .
C22 C23 C20 120.6(4) . .
C25 C24 C23 118.5(4) . .
C25 C24 H24A 120.8 . .
C23 C24 H24A 120.8 . .
C24 C25 C26 123.5(4) . .
C24 C25 N5 118.0(4) . .
C26 C25 N5 118.4(4) . .
C25 C26 C21 117.8(4) . .
C25 C26 H26A 121.1 . .
C21 C26 H26A 121.1 . .
O8 C27 O7 122.5(4) . .
O8 C27 C29 121.4(4) . .
O7 C27 C29 116.1(4) . .
O10 C28 O9 122.5(4) . .
O10 C28 C31 121.1(4) . .
O9 C28 C31 116.3(4) . .
C34 C29 C30 119.9(4) . .
C34 C29 C27 120.3(4) . .
C30 C29 C27 119.8(4) . .
C29 C30 C31 120.7(4) . .
C29 C30 H30A 119.6 . .
C31 C30 H30A 119.6 . .
C32 C31 C30 119.5(4) . .
C32 C31 C28 120.4(4) . .
C30 C31 C28 120.1(4) . .
C31 C32 C33 118.5(4) . .
C31 C32 H32A 120.8 . .
C33 C32 H32A 120.8 . .
C34 C33 C32 123.1(4) . .
C34 C33 N6 119.1(4) . .
C32 C33 N6 117.8(4) . .
C33 C34 C29 118.2(4) . .
C33 C34 H34A 120.9 . .
C29 C34 H34A 120.9 . .
C3 N1 C1 105.9(4) . .
C3 N1 Cd2 126.0(3) . .
C1 N1 Cd2 128.1(3) . .
C3 N2 C2 106.4(4) . .
C3 N2 C4 125.6(4) . .
C2 N2 C4 127.4(4) . .
C18 N3 C17 105.7(4) . .
C18 N3 Cd1 124.9(3) . .
C17 N3 Cd1 128.6(3) . .
C18 N4 C16 105.9(4) . .
C18 N4 C13 125.7(4) . .
C16 N4 C13 128.2(4) . .
O5 N5 O6 122.0(5) . .
O5 N5 C25 119.1(5) . .
O6 N5 C25 118.9(4) . .
O11 N6 O12 122.3(5) . .
O11 N6 C33 119.4(4) . .
O12 N6 C33 118.3(4) . .
C19 O1 Cd2 94.4(3) . .
C19 O2 Cd2 89.6(3) . .
C19 O2 Cd1 111.8(3) . .
Cd2 O2 Cd1 102.46(12) . .
C20 O3 Cd1 104.7(3) . 2_766
C27 O7 Cd1 96.6(3) . .
C27 O7 Cd2 116.9(3) . .
Cd1 O7 Cd2 109.26(12) . .
C27 O8 Cd1 86.9(3) . .
C28 O9 Cd2 107.8(3) . 2_676
Cd2 O13 H13A 95.5 . .
Cd2 O13 H13B 103.6 . .
H13A O13 H13B 108.8 . .
Cd1 O14 H14C 115.1 . .
Cd1 O14 H14B 44.1 . .
H14C O14 H14B 92.8 . .
H15C O15 H15B 110.0 . .
H16A O16 H16B 143.6 . .
N3 Cd1 O3 135.65(13) . 2_766
N3 Cd1 O7 137.16(13) . .
O3 Cd1 O7 82.69(12) 2_766 .
N3 Cd1 O14 95.33(13) . .
O3 Cd1 O14 90.47(13) 2_766 .
O7 Cd1 O14 103.93(12) . .
N3 Cd1 O8 93.88(13) . .
O3 Cd1 O8 130.35(12) 2_766 .
O7 Cd1 O8 53.82(11) . .
O14 Cd1 O8 79.70(12) . .
N3 Cd1 O2 86.94(13) . .
O3 Cd1 O2 87.40(12) 2_766 .
O7 Cd1 O2 74.74(11) . .
O14 Cd1 O2 177.62(11) . .
O8 Cd1 O2 100.88(11) . .
N3 Cd1 H14B 110.8 . .
O3 Cd1 H14B 78.1 2_766 .
O7 Cd1 H14B 92.7 . .
O14 Cd1 H14B 15.6 . .
O8 Cd1 H14B 81.0 . .
O2 Cd1 H14B 162.0 . .
O9 Cd2 N1 130.55(12) 2_676 .
O9 Cd2 O13 92.38(13) 2_676 .
N1 Cd2 O13 91.79(13) . .
O9 Cd2 O1 84.41(13) 2_676 .
N1 Cd2 O1 144.96(13) . .
O13 Cd2 O1 83.26(12) . .
O9 Cd2 O2 130.28(11) 2_676 .
N1 Cd2 O2 95.02(12) . .
O13 Cd2 O2 106.76(11) . .
O1 Cd2 O2 54.21(11) . .
O9 Cd2 O7 89.17(12) 2_676 .
N1 Cd2 O7 85.94(12) . .
O13 Cd2 O7 177.73(10) . .
O1 Cd2 O7 98.55(12) . .
O2 Cd2 O7 73.39(11) . .
O9 Cd2 C19 108.10(14) 2_676 .
N1 Cd2 C19 120.54(14) . .
O13 Cd2 C19 95.05(12) . .
O1 Cd2 C19 26.99(13) . .
O2 Cd2 C19 27.22(13) . .
O7 Cd2 C19 86.04(12) . .

loop_
_geom_bond_atom_site_label_1
_geom_bond_atom_site_label_2
_geom_bond_distance
_geom_bond_site_symmetry_2
C1 C2 1.346(6) .
C1 N1 1.365(6) .
C1 H1A 0.9300 .
C2 N2 1.380(6) .
C2 H2A 0.9300 .
C3 N1 1.318(5) .
C3 N2 1.351(5) .
C3 H3A 0.9300 .
C4 C9 1.365(7) .
C4 C5 1.373(7) .
C4 N2 1.433(5) .
C5 C6 1.396(7) .
C5 H5A 0.9300 .
C6 C7 1.369(7) .
C6 H6A 0.9300 .
C7 C8 1.371(7) .
C7 C7 1.495(9) 2_575
C8 C9 1.389(7) .
C8 H8A 0.9300 .
C9 H9A 0.9300 .
C10 C15 1.377(7) .
C10 C11 1.388(7) .
C10 C10 1.489(8) 2_865
C11 C12 1.379(7) .
C11 H11A 0.9300 .
C12 C13 1.377(7) .
C12 H12A 0.9300 .
C13 C14 1.366(7) .
C13 N4 1.428(5) .
C14 C15 1.398(7) .
C14 H14A 0.9300 .
C15 H15A 0.9300 .
C16 C17 1.347(7) .
C16 N4 1.377(6) .
C16 H16C 0.9300 .
C17 N3 1.372(6) .
C17 H17A 0.9300 .
C18 N3 1.315(5) .
C18 N4 1.355(6) .
C18 H18A 0.9300 .
C19 O1 1.254(6) .
C19 O2 1.260(6) .
C19 C21 1.491(6) .
C19 Cd2 2.754(5) .
C20 O4 1.251(6) .
C20 O3 1.273(5) .
C20 C23 1.497(6) .
C21 C26 1.394(6) .
C21 C22 1.395(6) .
C22 C23 1.397(6) .
C22 H22A 0.9300 .
C23 C24 1.386(6) .
C24 C25 1.378(6) .
C24 H24A 0.9300 .
C25 C26 1.389(6) .
C25 N5 1.474(6) .
C26 H26A 0.9300 .
C27 O8 1.230(6) .
C27 O7 1.283(6) .
C27 C29 1.513(6) .
C28 O10 1.237(5) .
C28 O9 1.277(5) .
C28 C31 1.499(6) .
C29 C34 1.380(6) .
C29 C30 1.392(6) .
C30 C31 1.395(6) .
C30 H30A 0.9300 .
C31 C32 1.378(6) .
C32 C33 1.383(6) .
C32 H32A 0.9300 .
C33 C34 1.378(6) .
C33 N6 1.471(6) .
C34 H34A 0.9300 .
N1 Cd2 2.230(4) .
N3 Cd1 2.220(4) .
N5 O5 1.198(6) .
N5 O6 1.210(6) .
N6 O11 1.191(6) .
N6 O12 1.202(6) .
O1 Cd2 2.358(3) .
O2 Cd2 2.459(3) .
O2 Cd1 2.553(3) .
O3 Cd1 2.253(3) 2_766
O7 Cd1 2.305(3) .
O7 Cd2 2.486(3) .
O8 Cd1 2.541(3) .
O9 Cd2 2.216(3) 2_676
O13 Cd2 2.342(3) .
O13 H13A 0.7746 .
O13 H13B 0.8755 .
O14 Cd1 2.320(3) .
O14 H14C 0.9604 .
O14 H14B 0.7229 .
O15 H15C 0.8200 .
O15 H15B 0.8201 .
O16 H16A 0.8509 .
O16 H16B 0.8201 .
Cd1 O3 2.253(3) 2_766
Cd1 H14B 1.8707 .
Cd2 O9 2.216(3) 2_676

loop_
_geom_hbond_atom_site_label_D
_geom_hbond_atom_site_label_H
_geom_hbond_atom_site_label_A
_geom_hbond_distance_DH
_geom_hbond_distance_HA
_geom_hbond_distance_DA
_geom_hbond_angle_DHA
_geom_hbond_site_symmetry_A
O13 H13B O16 0.88 1.89 2.724(5) 158.0 .
O13 H13A O4 0.77 2.16 2.715(5) 129.2 2_666
O14 H14C O10 0.96 1.86 2.724(4) 147.8 2_776
O15 H15B O9 0.82 2.06 2.780(5) 146.4 2_676
O16 H16A O5 0.85 2.61 3.458(9) 179.3 1_455
O16 H16B O1 0.82 2.21 2.941(6) 148.4 2_666
O14 H14B O3 0.72 2.62 3.248(5) 147.3 2_766
O15 H15C O3 0.82 2.31 2.946(5) 134.7 2_766
